data_4000601
_journal_name_full 'Chemistry of Materials'
_journal_paper_doi 10.1021/cm050513a
_journal_year 2005
_chemical_formula_sum 'Al7 La2 Ni'
_chemical_formula_weight 525.4
_space_group_IT_number 107
_space_group_name_Hall 'I 4 -2'
_space_group_name_H-M_alt 'I 4 m m'
_symmetry_cell_setting tetragonal
_symmetry_space_group_name_Hall 'I 4 -2'
_symmetry_space_group_name_H-M 'I 4 m m'
_cell_angle_alpha 90
_cell_angle_beta 90
_cell_angle_gamma 90
_cell_formula_units_Z 4
_cell_length_a 6.221(3)
_cell_length_b 6.221(3)
_cell_length_c 21.403(2)
_cell_volume 828.3(2)
_exptl_crystal_density_diffrn 4.2116
_cod_original_sg_symbol_Hall 'I 4;-2'
_cod_original_formula_sum 'Al7 La2 Ni1'
_cod_database_code 4000601

loop_
_symmetry_equiv_pos_site_id
_symmetry_equiv_pos_as_xyz
1 x,y,z
2 -y,x,z
3 -x,y,z
4 -x,-y,z
5 -y,-x,z
6 y,-x,z
7 x,-y,z
8 y,x,z
9 1/2+x,1/2+y,1/2+z
10 1/2-y,1/2+x,1/2+z
11 1/2-x,1/2+y,1/2+z
12 1/2-x,1/2-y,1/2+z
13 1/2-y,1/2-x,1/2+z
14 1/2+y,1/2-x,1/2+z
15 1/2+x,1/2-y,1/2+z
16 1/2+y,1/2+x,1/2+z

loop_
_atom_site_label
_atom_site_type_symbol
_atom_site_fract_x
_atom_site_fract_y
_atom_site_fract_z
_atom_site_adp_type
_atom_site_U_iso_or_equiv
_atom_site_symmetry_multiplicity
_atom_site_occupancy
_atom_site_calc_flag
_atom_site_refinement_flags
_atom_site_disorder_assembly
_atom_site_disorder_group
La1 La 0.5 0.5 0 Uani 0.01358(18) 2 1 d . . .
La2 La 0.5 0 0.25178(6) Uani 0.01460(15) 4 1 d . . .
La3 La 0 0 0.00377(7) Uani 0.01377(19) 2 1 d . . .
Ni4 Ni 0.5 0.5 0.18544(14) Uani 0.0127(5) 2 1 d . . .
Al5 Al 0 0.5 0.43720(17) Uani 0.0093(8) 4 0.501(15) d . . .
Al5ni Ni 0 0.5 0.4372 Uani 0.0093(8) 4 0.499(15) d . . .
Al6 Al 0 0 0.1915(4) Uani 0.0129(13) 2 1 d . . .
Al7 Al 0.2676(3) 0.2676(3) 0.1266(2) Uani 0.0106(4) 8 1 d . . .
Al8 Al 0.7407(3) 0.7407(3) 0.3774(2) Uani 0.0106(4) 8 1 d . . .
Al9 Al 0.5 0.5 0.2975(3) Uani 0.0090(7) 2 1 d . . .
Al10 Al 0 0.5 0.0519(3) Uani 0.0106(10) 4 1 d . . .
Al11 Al 0 0 0.3092(3) Uani 0.0091(10) 2 1 d . . .

loop_
_atom_site_aniso_label
_atom_site_aniso_type_symbol
_atom_site_aniso_U_11
_atom_site_aniso_U_22
_atom_site_aniso_U_33
_atom_site_aniso_U_12
_atom_site_aniso_U_13
_atom_site_aniso_U_23
La1 La 0.0133(3) 0.0133(3) 0.0152(3) 0 0 0
La2 La 0.0149(3) 0.0149(3) 0.0142(3) 0 0 0
La3 La 0.0137(3) 0.0137(3) 0.0132(3) 0 0 0
Ni4 Ni 0.0127(8) 0.0127(8) 0.0130(7) 0 0 0
Al5 Al 0.0100(14) 0.0100(14) 0.0080(12) 0 0 0
Al5ni Ni 0.0100(14) 0.0100(14) 0.0080(12) 0 0 0
Al6 Al 0.0118(2) 0.0118(2) 0.0150(7) 0 0 0
Al7 Al 0.0119(7) 0.0119(7) 0.0091(7) -0.0003(2) -0.0018(2) -0.0018(2)
Al8 Al 0.0094(7) 0.0094(7) 0.0124(7) 0.0004(2) 0.0019(2) 0.0019(2)
Al9 Al 0.0082(12) 0.0082(12) 0.0107(12) 0 0 0
Al10 Al 0.0133(17) 0.0133(17) 0.0096(17) 0 0 0
Al11 Al 0.0117(17) 0.0117(17) 0.0054(17) 0 0 0

loop_
_geom_bond_atom_site_label_1
_geom_bond_atom_site_label_2
_geom_bond_site_symmetry_1
_geom_bond_site_symmetry_2
_geom_bond_distance
_geom_bond_publ_flag
La1 Ni4 . . 3.969(3) yes
La1 Al5 . 9_544 3.3885(15) yes
La1 Al5 . 9_554 3.3885(15) yes
La1 Al5 . 10_554 3.3885(15) yes
La1 Al5 . 10_654 3.3885(15) yes
La1 Al7 . . 3.394(4) yes
La1 Al7 . 2_655 3.394(4) yes
La1 Al7 . 4_665 3.394(4) yes
La1 Al7 . 6_565 3.394(4) yes
La1 Al8 . 9_444 3.477(4) yes
La1 Al8 . 10_644 3.477(4) yes
La1 Al8 . 12_664 3.477(4) yes
La1 Al8 . 14_464 3.477(4) yes
La1 Al10 . . 3.303(2) yes
La1 Al10 . 1_655 3.303(2) yes
La1 Al10 . 2_655 3.303(2) yes
La1 Al10 . 2_665 3.303(2) yes
La2 Ni4 . 1_545 3.4193(14) yes
La2 Ni4 . . 3.4193(14) yes
La2 Al5 . 2_655 3.968(4) yes
La2 Al6 . . 3.368(3) yes
La2 Al6 . 1_655 3.368(3) yes
La2 Al7 . . 3.470(4) yes
La2 Al7 . 2_655 3.470(4) yes
La2 Al7 . 4_655 3.470(4) yes
La2 Al7 . 6_555 3.470(4) yes
La2 Al8 . 1_545 3.475(4) yes
La2 Al8 . 2_645 3.475(4) yes
La2 Al8 . 4_665 3.475(4) yes
La2 Al8 . 6_565 3.475(4) yes
La2 Al9 . 1_545 3.261(2) yes
La2 Al9 . . 3.261(2) yes
La2 Al11 . . 3.344(2) yes
La2 Al11 . 1_655 3.344(2) yes
La3 Al5 . 9_444 3.4213(17) yes
La3 Al5 . 9_544 3.4213(17) yes
La3 Al5 . 10_544 3.4213(17) yes
La3 Al5 . 10_554 3.4213(17) yes
La3 Al5ni . 9_444 3.4579(7) yes
La3 Al5ni . 9_544 3.4579(7) yes
La3 Al5ni . 10_544 3.4579(7) yes
La3 Al5ni . 10_554 3.4579(7) yes
La3 Al7 . . 3.529(4) yes
La3 Al7 . 2_555 3.529(4) yes
La3 Al7 . 4_555 3.529(4) yes
La3 Al7 . 6_555 3.529(4) yes
La3 Al8 . 9_444 3.434(4) yes
La3 Al8 . 10_544 3.434(4) yes
La3 Al8 . 12_554 3.434(4) yes
La3 Al8 . 14_454 3.434(4) yes
La3 Al10 . 1_545 3.277(2) yes
La3 Al10 . . 3.277(2) yes
La3 Al10 . 2_555 3.277(2) yes
La3 Al10 . 2_655 3.277(2) yes
Ni4 Al7 . . 2.401(4) yes
Ni4 Al7 . 2_655 2.401(4) yes
Ni4 Al7 . 4_665 2.401(4) yes
Ni4 Al7 . 6_565 2.401(4) yes
Ni4 Al9 . . 2.399(7) yes
Al5 Al8 . 1_455 2.546(4) yes
Al5 Al8 . 2_655 2.546(4) yes
Al5 Al8 . 4_665 2.546(4) yes
Al5 Al8 . 6_465 2.546(4) yes
Al5 Al10 . 10_555 2.455(8) yes
Al6 Al7 . . 2.733(5) yes
Al6 Al7 . 2_555 2.733(5) yes
Al6 Al7 . 4_555 2.733(5) yes
Al6 Al7 . 6_555 2.733(5) yes
Al6 Al11 . . 2.520(11) yes
Al7 Al7 . 2_555 3.330(3) yes
Al7 Al7 . 2_655 2.891(3) yes
Al7 Al7 . 6_555 3.330(3) yes
Al7 Al7 . 6_565 2.891(3) yes
Al7 Al10 . . 2.723(5) yes
Al7 Al10 . 2_655 2.723(5) yes
Al8 Al8 . 2_655 2.994(3) yes
Al8 Al8 . 2_755 3.227(3) yes
Al8 Al8 . 6_565 2.994(3) yes
Al8 Al8 . 6_575 3.227(3) yes
Al8 Al9 . . 2.722(5) yes
Al8 Al11 . 1_665 2.709(5) yes
